data_4085956
loop_
_publ_author_name
'Babbini, Dominic C.'
'Iluc, Vlad M.'

_publ_section_title
;
 Iridium PCsp3P-type Complexes with a Hemilabile Anisole Tether
;
_journal_issue 13
_journal_name_full Organometallics
_journal_page_first 3141
_journal_paper_doi 10.1021/acs.organomet.5b00165
_journal_volume 34
_journal_year 2015
_chemical_formula_sum 'C40 H56 Cl Ir O P2'
_chemical_formula_weight 842.44
_chemical_name_systematic
; 
 ? 
;
_space_group_IT_number 2
_symmetry_cell_setting triclinic
_symmetry_space_group_name_Hall '-P 1'
_symmetry_space_group_name_H-M 'P -1'
_atom_sites_solution_hydrogens geom
_atom_sites_solution_primary direct
_atom_sites_solution_secondary difmap
_audit_creation_method SHELXL-97
_cell_angle_alpha 100.617(6)
_cell_angle_beta 105.155(7)
_cell_angle_gamma 108.879(6)
_cell_formula_units_Z 4
_cell_length_a 14.286(3)
_cell_length_b 17.903(4)
_cell_length_c 18.047(4)
_cell_measurement_temperature 120(2)
_cell_volume 4028.8(16)
_computing_structure_refinement 'SHELXL-97 (Sheldrick, 1997)'
_computing_structure_solution 'SHELXS-97 (Sheldrick, 1990)'
_diffrn_ambient_temperature 120(2)
_diffrn_measured_fraction_theta_full 0.999
_diffrn_measured_fraction_theta_max 0.990
_diffrn_radiation_monochromator graphite
_diffrn_radiation_source 'fine-focus sealed tube'
_diffrn_radiation_type MoK\a
_diffrn_radiation_wavelength 0.71073
_diffrn_reflns_av_R_equivalents 0.1032
_diffrn_reflns_av_sigmaI/netI 0.1156
_diffrn_reflns_limit_h_max 17
_diffrn_reflns_limit_h_min -17
_diffrn_reflns_limit_k_max 22
_diffrn_reflns_limit_k_min -22
_diffrn_reflns_limit_l_max 21
_diffrn_reflns_limit_l_min -22
_diffrn_reflns_number 54455
_diffrn_reflns_theta_full 25.00
_diffrn_reflns_theta_max 26.55
_diffrn_reflns_theta_min 1.22
_exptl_absorpt_coefficient_mu 3.487
_exptl_absorpt_correction_T_max 1.0000
_exptl_absorpt_correction_T_min 0.8201
_exptl_absorpt_correction_type multi-scan
_exptl_absorpt_process_details 'Bruker AXS area detector scaling and absorption correction'
_exptl_crystal_density_diffrn 1.389
_exptl_crystal_density_method 'not measured'
_exptl_crystal_description block
_exptl_crystal_F_000 1712
_exptl_crystal_size_max 0.01
_exptl_crystal_size_mid 0.01
_exptl_crystal_size_min 0.01
_platon_squeeze_details
;
;
_refine_diff_density_max 2.758
_refine_diff_density_min -3.709
_refine_diff_density_rms 0.210
_refine_ls_extinction_method none
_refine_ls_goodness_of_fit_ref 1.015
_refine_ls_hydrogen_treatment constr
_refine_ls_matrix_type full
_refine_ls_number_parameters 674
_refine_ls_number_reflns 16593
_refine_ls_number_restraints 0
_refine_ls_restrained_S_all 1.015
_refine_ls_R_factor_all 0.1080
_refine_ls_R_factor_gt 0.0666
_refine_ls_shift/su_max 0.002
_refine_ls_shift/su_mean 0.000
_refine_ls_structure_factor_coef Fsqd
_refine_ls_weighting_details 'calc w=1/[\s^2^(Fo^2^)+(0.0873P)^2^+0.0000P] where P=(Fo^2^+2Fc^2^)/3'
_refine_ls_weighting_scheme calc
_refine_ls_wR_factor_gt 0.1556
_refine_ls_wR_factor_ref 0.1720
_reflns_number_gt 10945
_reflns_number_total 16593
_reflns_threshold_expression >2sigma(I)
_cod_data_source_file om5b00165_si_002.cif
_cod_data_source_block dcb215
_cod_depositor_comments 'Adding full bibliography for 4085955--4085962.cif.'
_cod_original_cell_volume 4028.8(17)
_cod_original_sg_symbol_H-M P-1
_cod_database_code 4085956

loop_
_symmetry_equiv_pos_as_xyz
'x, y, z'
'-x, -y, -z'

loop_
_atom_site_label
_atom_site_type_symbol
_atom_site_fract_x
_atom_site_fract_y
_atom_site_fract_z
_atom_site_U_iso_or_equiv
_atom_site_adp_type
_atom_site_occupancy
_atom_site_symmetry_multiplicity
_atom_site_calc_flag
Ir1 Ir 0.39873(3) 0.24221(2) 0.26571(2) 0.02810(12) Uani 1 1 d
C1 C -0.0093(6) 0.1885(5) 0.2365(5) 0.0171(18) Uani 1 1 d
H1 H 0.0347 0.1618 0.2647 0.050 Uiso 1 1 calc
O1 O -0.0950(5) 0.0261(4) 0.2289(4) 0.0288(15) Uani 1 1 d
Cl1 Cl 0.42973(19) 0.1577(2) 0.16693(17) 0.0514(8) Uani 1 1 d
Ir2 Ir 0.11701(3) 0.74328(2) 0.20465(2) 0.01818(11) Uani 1 1 d
C2 C 0.5276(7) 0.7943(5) 0.2685(5) 0.0180(19) Uani 1 1 d
H2 H 0.4830 0.8151 0.2321 0.050 Uiso 1 1 calc
O2 O 0.6125(5) 0.9469(4) 0.2514(4) 0.0307(16) Uani 1 1 d
Cl2 Cl 0.07737(18) 0.84412(16) 0.27929(15) 0.0328(6) Uani 1 1 d
C3 C -0.2527(7) 0.0056(7) 0.0246(6) 0.036(3) Uani 1 1 d
H3 H -0.3112 -0.0340 -0.0200 0.050 Uiso 1 1 calc
C4 C -0.2135(7) -0.0175(6) 0.0904(6) 0.029(2) Uani 1 1 d
H4 H -0.2401 -0.0738 0.0892 0.050 Uiso 1 1 calc
C5 C -0.1339(7) 0.0422(6) 0.1596(6) 0.026(2) Uani 1 1 d
C6 C -0.0895(7) 0.1244(6) 0.1600(5) 0.0201(19) Uani 1 1 d
C7 C 0.6473(7) 0.9453(6) 0.3297(5) 0.025(2) Uani 1 1 d
C8 C 0.6034(6) 0.8688(6) 0.3408(5) 0.0190(19) Uani 1 1 d
C9 C 0.6354(7) 0.8618(6) 0.4176(6) 0.027(2) Uani 1 1 d
H9 H 0.6055 0.8098 0.4261 0.050 Uiso 1 1 calc
C10 C 0.7099(7) 0.9283(6) 0.4828(6) 0.032(2) Uani 1 1 d
H10 H 0.7313 0.9216 0.5348 0.050 Uiso 1 1 calc
C12 C 0.3782(7) 0.2797(6) 0.3748(6) 0.02810(12) Uani 1 1 d
H12 H 0.3042 0.2572 0.3745 0.050 Uiso 1 1 calc
P12 P 0.1124(2) 0.24556(16) 0.42480(15) 0.0283(6) Uani 1 1 d
C14 C 0.5657(7) 0.2739(6) 0.4280(6) 0.02810(12) Uani 1 1 d
H14A H 0.6016 0.2406 0.4519 0.050 Uiso 1 1 calc
H14B H 0.6105 0.3331 0.4555 0.050 Uiso 1 1 calc
C13 C 0.4653(7) 0.2542(6) 0.4374(6) 0.02810(12) Uani 1 1 d
H13A H 0.4763 0.2826 0.4934 0.050 Uiso 1 1 calc
H13B H 0.4337 0.1940 0.4296 0.050 Uiso 1 1 calc
C15 C 0.5492(7) 0.2559(6) 0.3435(6) 0.02810(12) Uani 1 1 d
H15 H 0.5690 0.2090 0.3242 0.050 Uiso 1 1 calc
C16 C 0.5678(7) 0.3112(6) 0.3036(6) 0.02810(12) Uani 1 1 d
H16 H 0.5993 0.2977 0.2621 0.050 Uiso 1 1 calc
C17 C 0.5914(7) 0.4048(6) 0.3344(6) 0.02810(12) Uani 1 1 d
H17A H 0.5817 0.4274 0.2882 0.050 Uiso 1 1 calc
H17B H 0.6657 0.4345 0.3705 0.050 Uiso 1 1 calc
C18 C 0.5164(7) 0.4198(6) 0.3812(6) 0.02810(12) Uani 1 1 d
H18A H 0.5475 0.4230 0.4381 0.050 Uiso 1 1 calc
H18B H 0.5108 0.4732 0.3796 0.050 Uiso 1 1 calc
C19 C -0.1344(8) -0.0575(6) 0.2298(7) 0.043(3) Uani 1 1 d
H19A H -0.1012 -0.0609 0.2833 0.050 Uiso 1 1 calc
H19B H -0.1182 -0.0914 0.1899 0.050 Uiso 1 1 calc
H19C H -0.2109 -0.0777 0.2170 0.050 Uiso 1 1 calc
C20 C 0.3575(7) 0.7281(5) 0.3024(5) 0.0207(8) Uani 1 1 d
C23 C 0.1049(6) 0.6836(5) 0.0331(5) 0.01818(11) Uani 1 1 d
H23A H 0.0898 0.6309 -0.0060 0.050 Uiso 1 1 calc
H23B H 0.1538 0.7285 0.0202 0.050 Uiso 1 1 calc
P22 P 0.41450(17) 0.71224(15) 0.07825(14) 0.0211(5) Uani 1 1 d
C22 C 0.1587(6) 0.6819(5) 0.1151(5) 0.01818(11) Uani 1 1 d
H22 H 0.2365 0.6981 0.1289 0.050 Uiso 1 1 calc
P21 P 0.29072(17) 0.80230(14) 0.29474(13) 0.0172(5) Uani 1 1 d
C21 C 0.1127(6) 0.6243(5) 0.1532(5) 0.01818(11) Uani 1 1 d
H21 H 0.1640 0.6079 0.1888 0.050 Uiso 1 1 calc
C24 C 0.0026(6) 0.6964(5) 0.0221(5) 0.01818(11) Uani 1 1 d
H24A H 0.0003 0.7351 -0.0104 0.050 Uiso 1 1 calc
H24B H -0.0570 0.6429 -0.0088 0.050 Uiso 1 1 calc
C25 C -0.0134(6) 0.7295(5) 0.0988(5) 0.01818(11) Uani 1 1 d
H25 H -0.0353 0.7773 0.1011 0.050 Uiso 1 1 calc
C26 C -0.0515(6) 0.6770(5) 0.1400(5) 0.01818(11) Uani 1 1 d
H26 H -0.0950 0.6953 0.1689 0.050 Uiso 1 1 calc
C27 C -0.0831(6) 0.5843(5) 0.1172(5) 0.01818(11) Uani 1 1 d
H27A H -0.1129 0.5628 0.1564 0.050 Uiso 1 1 calc
H27B H -0.1395 0.5592 0.0638 0.050 Uiso 1 1 calc
C28 C 0.0025(6) 0.5577(5) 0.1144(5) 0.01818(11) Uani 1 1 d
H28A H -0.0084 0.5332 0.0574 0.050 Uiso 1 1 calc
H28B H -0.0021 0.5136 0.1409 0.050 Uiso 1 1 calc
C33 C 0.6916(7) 0.7694(6) 0.2649(5) 0.024(2) Uani 1 1 d
H33 H 0.7173 0.7897 0.3218 0.050 Uiso 1 1 calc
C32 C 0.0645(7) 0.2620(5) 0.2208(5) 0.022(2) Uani 1 1 d
C31 C -0.2082(7) 0.0863(7) 0.0222(6) 0.033(2) Uani 1 1 d
H31 H -0.2321 0.1017 -0.0247 0.050 Uiso 1 1 calc
C30 C -0.1273(7) 0.1436(6) 0.0908(5) 0.024(2) Uani 1 1 d
H30 H -0.0966 0.1989 0.0898 0.050 Uiso 1 1 calc
C29 C 0.6447(9) 1.0261(7) 0.2376(7) 0.043(3) Uani 1 1 d
H29A H 0.6137 1.0195 0.1803 0.050 Uiso 1 1 calc
H29B H 0.7218 1.0508 0.2541 0.050 Uiso 1 1 calc
H29C H 0.6208 1.0621 0.2688 0.050 Uiso 1 1 calc
C35 C 0.1882(8) 0.4064(6) 0.1935(6) 0.032(2) Uani 1 1 d
H35 H 0.2298 0.4544 0.1839 0.050 Uiso 1 1 calc
C34 C 0.0990(8) 0.4022(6) 0.2103(6) 0.034(2) Uani 1 1 d
H34 H 0.0785 0.4478 0.2123 0.050 Uiso 1 1 calc
C36 C 0.2166(8) 0.3394(6) 0.1908(5) 0.032(2) Uani 1 1 d
H36 H 0.2796 0.3428 0.1805 0.050 Uiso 1 1 calc
C39 C 0.1468(6) 0.0901(5) 0.2011(5) 0.0192(19) Uani 1 1 d
H39 H 0.0697 0.0780 0.1805 0.050 Uiso 1 1 calc
C38 C 0.1559(7) 0.2665(5) 0.2025(5) 0.021(2) Uani 1 1 d
C37 C 0.0392(7) 0.3332(6) 0.2243(6) 0.026(2) Uani 1 1 d
H37 H -0.0216 0.3325 0.2368 0.050 Uiso 1 1 calc
C40 C 0.1651(7) 0.0206(6) 0.1540(6) 0.025(2) Uani 1 1 d
H40A H 0.1323 -0.0303 0.1669 0.050 Uiso 1 1 calc
H40B H 0.2410 0.0345 0.1682 0.050 Uiso 1 1 calc
H40C H 0.1338 0.0123 0.0964 0.050 Uiso 1 1 calc
C41 C 0.1775(7) 0.0913(6) 0.2894(5) 0.025(2) Uani 1 1 d
H41A H 0.1613 0.1336 0.3201 0.050 Uiso 1 1 calc
H41B H 0.2532 0.1040 0.3111 0.050 Uiso 1 1 calc
H41C H 0.1378 0.0371 0.2935 0.050 Uiso 1 1 calc
C42 C -0.1668(8) 0.2130(6) 0.2570(6) 0.030(2) Uani 1 1 d
H42 H -0.1993 0.1937 0.2002 0.050 Uiso 1 1 calc
C43 C -0.0680(7) 0.2129(5) 0.2905(5) 0.0201(19) Uani 1 1 d
C44 C 0.6158(7) 0.7070(6) 0.1004(6) 0.026(2) Uani 1 1 d
H44 H 0.5910 0.6866 0.0434 0.050 Uiso 1 1 calc
C45 C 0.7152(7) 0.7150(6) 0.1428(5) 0.027(2) Uani 1 1 d
H45 H 0.7569 0.6987 0.1152 0.050 Uiso 1 1 calc
C46 C 0.7546(6) 0.7466(6) 0.2255(6) 0.025(2) Uani 1 1 d
H46 H 0.8236 0.7528 0.2552 0.050 Uiso 1 1 calc
C49 C 0.3699(6) 0.8968(5) 0.2739(5) 0.0199(19) Uani 1 1 d
H49 H 0.4464 0.9080 0.2978 0.050 Uiso 1 1 calc
C48 C 0.7521(7) 1.0043(7) 0.4704(6) 0.035(3) Uani 1 1 d
H48 H 0.8030 1.0505 0.5139 0.050 Uiso 1 1 calc
C47 C 0.7186(8) 1.0126(6) 0.3922(7) 0.035(3) Uani 1 1 d
H47 H 0.7457 1.0648 0.3833 0.050 Uiso 1 1 calc
C50 C 0.3510(7) 0.9718(6) 0.3102(6) 0.028(2) Uani 1 1 d
H50A H 0.3867 1.0184 0.2928 0.050 Uiso 1 1 calc
H50B H 0.3790 0.9862 0.3689 0.050 Uiso 1 1 calc
H50C H 0.2751 0.9590 0.2923 0.050 Uiso 1 1 calc
C51 C 0.3416(7) 0.8827(6) 0.1842(5) 0.024(2) Uani 1 1 d
H51A H 0.3588 0.8370 0.1611 0.050 Uiso 1 1 calc
H51B H 0.3817 0.9329 0.1737 0.050 Uiso 1 1 calc
H51C H 0.2660 0.8688 0.1598 0.050 Uiso 1 1 calc
C52 C -0.0184(7) 0.2426(6) 0.3753(5) 0.024(2) Uani 1 1 d
C53 C 0.1941(7) 0.1638(6) 0.0787(5) 0.025(2) Uani 1 1 d
H53 H 0.2194 0.1184 0.0675 0.050 Uiso 1 1 calc
C54 C 0.0768(7) 0.1265(6) 0.0272(5) 0.026(2) Uani 1 1 d
H54A H 0.0488 0.1698 0.0303 0.050 Uiso 1 1 calc
H54B H 0.0384 0.0832 0.0471 0.050 Uiso 1 1 calc
H54C H 0.0683 0.1026 -0.0288 0.050 Uiso 1 1 calc
C55 C 0.2561(8) 0.2310(7) 0.0494(6) 0.038(3) Uani 1 1 d
H55A H 0.3307 0.2541 0.0833 0.050 Uiso 1 1 calc
H55B H 0.2289 0.2747 0.0523 0.050 Uiso 1 1 calc
H55C H 0.2489 0.2075 -0.0063 0.050 Uiso 1 1 calc
C58 C -0.0740(9) 0.2700(6) 0.4210(6) 0.039(3) Uani 1 1 d
H58 H -0.0434 0.2886 0.4779 0.050 Uiso 1 1 calc
C57 C 0.5901(6) 0.7626(5) 0.2209(5) 0.0189(19) Uani 1 1 d
C56 C 0.5498(6) 0.7279(6) 0.1378(5) 0.023(2) Uani 1 1 d
C59 C -0.1719(10) 0.2705(8) 0.3848(6) 0.048(3) Uani 1 1 d
H59 H -0.2064 0.2917 0.4165 0.050 Uiso 1 1 calc
C60 C -0.2193(8) 0.2396(7) 0.3017(6) 0.039(3) Uani 1 1 d
H60 H -0.2880 0.2371 0.2764 0.050 Uiso 1 1 calc
C61 C 0.4355(7) 0.7524(7) -0.0061(6) 0.029(2) Uani 1 1 d
H61 H 0.4783 0.7273 -0.0296 0.050 Uiso 1 1 calc
C62 C 0.3490(7) 0.5971(6) 0.0307(6) 0.033(2) Uani 1 1 d
H62 H 0.2765 0.5857 -0.0054 0.050 Uiso 1 1 calc
C69 C 0.3031(7) 0.8426(6) 0.4000(5) 0.027(2) Uani 1 1 d
H69 H 0.2799 0.8897 0.4003 0.050 Uiso 1 1 calc
C67 C 0.4816(7) 0.6635(5) 0.3064(5) 0.0207(8) Uani 1 1 d
H67 H 0.5447 0.6625 0.2991 0.050 Uiso 1 1 calc
C66 C 0.4516(7) 0.7273(5) 0.2915(5) 0.0207(8) Uani 1 1 d
C65 C 0.2979(7) 0.6633(5) 0.3240(5) 0.0207(8) Uani 1 1 d
H65 H 0.2319 0.6612 0.3275 0.050 Uiso 1 1 calc
C64 C 0.4227(7) 0.6008(5) 0.3317(5) 0.0207(8) Uani 1 1 d
H64 H 0.4459 0.5586 0.3425 0.050 Uiso 1 1 calc
C63 C 0.3306(7) 0.6017(5) 0.3407(5) 0.0207(8) Uani 1 1 d
H63 H 0.2894 0.5601 0.3583 0.050 Uiso 1 1 calc
C70 C 0.4188(8) 0.8828(7) 0.4570(6) 0.038(3) Uani 1 1 d
H70A H 0.4474 0.8402 0.4606 0.050 Uiso 1 1 calc
H70B H 0.4223 0.9104 0.5105 0.050 Uiso 1 1 calc
H70C H 0.4602 0.9235 0.4361 0.050 Uiso 1 1 calc
C71 C 0.2309(8) 0.7860(7) 0.4320(6) 0.032(2) Uani 1 1 d
H71A H 0.1596 0.7599 0.3920 0.050 Uiso 1 1 calc
H71B H 0.2294 0.8181 0.4816 0.050 Uiso 1 1 calc
H71C H 0.2568 0.7434 0.4432 0.050 Uiso 1 1 calc
C72 C 0.3317(9) 0.7324(8) -0.0706(7) 0.048(3) Uani 1 1 d
H72A H 0.3449 0.7492 -0.1169 0.050 Uiso 1 1 calc
H72B H 0.2932 0.7623 -0.0495 0.050 Uiso 1 1 calc
H72C H 0.2897 0.6729 -0.0874 0.050 Uiso 1 1 calc
C73 C 0.4963(9) 0.8456(8) 0.0279(7) 0.047(3) Uani 1 1 d
H73A H 0.5136 0.8683 -0.0146 0.050 Uiso 1 1 calc
H73B H 0.5616 0.8578 0.0717 0.050 Uiso 1 1 calc
H73C H 0.4530 0.8707 0.0484 0.050 Uiso 1 1 calc
C74 C 0.3345(9) 0.5540(6) 0.0953(7) 0.043(3) Uani 1 1 d
H74A H 0.2816 0.4974 0.0697 0.050 Uiso 1 1 calc
H74B H 0.3109 0.5844 0.1324 0.050 Uiso 1 1 calc
H74C H 0.4017 0.5527 0.1250 0.050 Uiso 1 1 calc
C75 C 0.3981(9) 0.5555(7) -0.0212(7) 0.048(3) Uani 1 1 d
H75A H 0.3492 0.4982 -0.0499 0.050 Uiso 1 1 calc
H75B H 0.4643 0.5564 0.0132 0.050 Uiso 1 1 calc
H75C H 0.4121 0.5854 -0.0600 0.050 Uiso 1 1 calc
C76 C 0.0471(9) 0.1974(7) 0.5562(6) 0.041(3) Uani 1 1 d
H76A H 0.0863 0.2557 0.5873 0.050 Uiso 1 1 calc
H76B H 0.0553 0.1627 0.5916 0.050 Uiso 1 1 calc
H76C H -0.0277 0.1867 0.5325 0.050 Uiso 1 1 calc
C77 C 0.0905(8) 0.1770(6) 0.4887(5) 0.030(2) Uani 1 1 d
H77 H 0.1612 0.1772 0.5161 0.050 Uiso 1 1 calc
C78 C 0.0223(8) 0.0877(6) 0.4348(6) 0.031(2) Uani 1 1 d
H78A H 0.0171 0.0501 0.4680 0.050 Uiso 1 1 calc
H78B H 0.0547 0.0725 0.3959 0.050 Uiso 1 1 calc
H78C H -0.0484 0.0838 0.4060 0.050 Uiso 1 1 calc
C83 C 0.1796(11) 0.3507(7) 0.4973(7) 0.071(3) Uani 1 1 d
H83 H 0.1340 0.3617 0.5279 0.070 Uiso 1 1 calc
C85 C 0.2849(11) 0.3585(7) 0.5549(7) 0.071(3) Uani 1 1 d
H85A H 0.2715 0.3201 0.5869 0.070 Uiso 1 1 calc
H85B H 0.3231 0.4152 0.5907 0.070 Uiso 1 1 calc
H85C H 0.3273 0.3451 0.5238 0.070 Uiso 1 1 calc
C93 C 0.2019(11) 0.4120(7) 0.4495(7) 0.071(3) Uani 1 1 d
H93A H 0.2402 0.4681 0.4864 0.090 Uiso 1 1 calc
H93B H 0.1352 0.4080 0.4128 0.090 Uiso 1 1 calc
H93C H 0.2447 0.3993 0.4185 0.090 Uiso 1 1 calc
P11 P 0.21913(17) 0.19139(14) 0.18853(13) 0.0191(5) Uani 1 1 d
C11 C 0.4060(7) 0.3503(6) 0.3443(6) 0.02810(12) Uani 1 1 d
H11 H 0.3473 0.3684 0.3241 0.050 Uiso 1 1 calc

loop_
_atom_site_aniso_label
_atom_site_aniso_U_11
_atom_site_aniso_U_22
_atom_site_aniso_U_33
_atom_site_aniso_U_23
_atom_site_aniso_U_13
_atom_site_aniso_U_12
Ir1 0.0220(2) 0.0264(2) 0.0230(2) 0.00825(17) -0.00248(16) 0.00113(17)
C1 0.019(4) 0.017(5) 0.010(4) 0.002(4) -0.001(3) 0.005(4)
O1 0.036(4) 0.014(3) 0.035(4) 0.011(3) 0.014(3) 0.005(3)
Cl1 0.0236(13) 0.081(2) 0.0447(17) 0.0055(16) 0.0122(12) 0.0214(14)
Ir2 0.01800(19) 0.0217(2) 0.01768(19) 0.00664(15) 0.00522(14) 0.01159(15)
C2 0.024(5) 0.018(5) 0.021(5) 0.010(4) 0.014(4) 0.011(4)
O2 0.033(4) 0.029(4) 0.032(4) 0.008(3) 0.016(3) 0.010(3)
Cl2 0.0304(13) 0.0378(15) 0.0325(14) 0.0005(11) 0.0075(11) 0.0242(11)
C3 0.021(5) 0.042(7) 0.029(6) -0.011(5) 0.006(4) 0.006(5)
C4 0.019(5) 0.023(5) 0.032(6) -0.003(4) 0.006(4) 0.002(4)
C5 0.022(5) 0.028(5) 0.028(5) 0.005(4) 0.007(4) 0.012(4)
C6 0.024(5) 0.024(5) 0.014(4) 0.004(4) 0.009(4) 0.012(4)
C7 0.020(5) 0.022(5) 0.023(5) -0.006(4) 0.001(4) 0.009(4)
C8 0.017(4) 0.026(5) 0.012(4) 0.001(4) 0.001(4) 0.012(4)
C9 0.024(5) 0.027(5) 0.027(5) 0.005(4) 0.001(4) 0.015(4)
C10 0.029(5) 0.031(6) 0.029(6) -0.006(5) 0.001(4) 0.018(5)
C12 0.0220(2) 0.0264(2) 0.0230(2) 0.00825(17) -0.00248(16) 0.00113(17)
P12 0.0343(14) 0.0228(14) 0.0192(13) 0.0056(11) 0.0032(11) 0.0056(11)
C14 0.0220(2) 0.0264(2) 0.0230(2) 0.00825(17) -0.00248(16) 0.00113(17)
C13 0.0220(2) 0.0264(2) 0.0230(2) 0.00825(17) -0.00248(16) 0.00113(17)
C15 0.0220(2) 0.0264(2) 0.0230(2) 0.00825(17) -0.00248(16) 0.00113(17)
C16 0.0220(2) 0.0264(2) 0.0230(2) 0.00825(17) -0.00248(16) 0.00113(17)
C17 0.0220(2) 0.0264(2) 0.0230(2) 0.00825(17) -0.00248(16) 0.00113(17)
C18 0.0220(2) 0.0264(2) 0.0230(2) 0.00825(17) -0.00248(16) 0.00113(17)
C19 0.047(6) 0.018(6) 0.063(8) 0.024(5) 0.021(6) 0.003(5)
C20 0.027(2) 0.0172(19) 0.0155(18) 0.0002(15) 0.0039(16) 0.0109(16)
C23 0.01800(19) 0.0217(2) 0.01768(19) 0.00664(15) 0.00522(14) 0.01159(15)
P22 0.0180(11) 0.0261(13) 0.0186(12) 0.0018(10) 0.0051(10) 0.0113(10)
C22 0.01800(19) 0.0217(2) 0.01768(19) 0.00664(15) 0.00522(14) 0.01159(15)
P21 0.0192(11) 0.0170(12) 0.0170(12) 0.0043(10) 0.0050(9) 0.0106(10)
C21 0.01800(19) 0.0217(2) 0.01768(19) 0.00664(15) 0.00522(14) 0.01159(15)
C24 0.01800(19) 0.0217(2) 0.01768(19) 0.00664(15) 0.00522(14) 0.01159(15)
C25 0.01800(19) 0.0217(2) 0.01768(19) 0.00664(15) 0.00522(14) 0.01159(15)
C26 0.01800(19) 0.0217(2) 0.01768(19) 0.00664(15) 0.00522(14) 0.01159(15)
C27 0.01800(19) 0.0217(2) 0.01768(19) 0.00664(15) 0.00522(14) 0.01159(15)
C28 0.01800(19) 0.0217(2) 0.01768(19) 0.00664(15) 0.00522(14) 0.01159(15)
C33 0.028(5) 0.031(6) 0.019(5) 0.008(4) 0.007(4) 0.019(4)
C32 0.034(5) 0.018(5) 0.009(4) 0.000(4) 0.003(4) 0.010(4)
C31 0.025(5) 0.043(7) 0.025(5) 0.001(5) 0.008(4) 0.013(5)
C30 0.020(5) 0.033(6) 0.016(5) 0.001(4) 0.004(4) 0.011(4)
C29 0.047(7) 0.031(6) 0.055(8) 0.017(6) 0.024(6) 0.013(5)
C35 0.041(6) 0.021(5) 0.022(5) 0.008(4) -0.002(5) 0.004(5)
C34 0.048(6) 0.031(6) 0.029(6) 0.017(5) 0.008(5) 0.023(5)
C36 0.056(7) 0.018(5) 0.011(5) 0.004(4) 0.010(5) 0.003(5)
C39 0.016(4) 0.018(5) 0.022(5) 0.010(4) 0.002(4) 0.006(4)
C38 0.028(5) 0.020(5) 0.013(4) 0.006(4) 0.001(4) 0.009(4)
C37 0.034(5) 0.023(5) 0.024(5) 0.014(4) 0.005(4) 0.015(4)
C40 0.026(5) 0.026(5) 0.031(5) 0.015(4) 0.017(4) 0.013(4)
C41 0.028(5) 0.026(5) 0.017(5) 0.009(4) 0.000(4) 0.013(4)
C42 0.048(6) 0.037(6) 0.020(5) 0.012(5) 0.014(5) 0.031(5)
C43 0.028(5) 0.024(5) 0.013(4) 0.007(4) 0.004(4) 0.017(4)
C44 0.030(5) 0.032(6) 0.022(5) 0.011(4) 0.009(4) 0.019(5)
C45 0.030(5) 0.042(6) 0.020(5) 0.009(5) 0.012(4) 0.023(5)
C46 0.015(4) 0.032(6) 0.034(6) 0.009(5) 0.008(4) 0.015(4)
C49 0.021(5) 0.019(5) 0.013(4) 0.001(4) 0.001(4) 0.006(4)
C48 0.023(5) 0.044(7) 0.021(5) -0.013(5) 0.003(4) 0.007(5)
C47 0.034(6) 0.026(6) 0.044(7) 0.002(5) 0.016(5) 0.011(5)
C50 0.025(5) 0.031(6) 0.033(6) 0.011(5) 0.006(4) 0.021(4)
C51 0.027(5) 0.022(5) 0.024(5) 0.010(4) 0.007(4) 0.011(4)
C52 0.035(5) 0.019(5) 0.013(5) 0.002(4) -0.001(4) 0.013(4)
C53 0.028(5) 0.028(5) 0.021(5) 0.007(4) 0.008(4) 0.012(4)
C54 0.031(5) 0.027(5) 0.011(4) 0.001(4) -0.003(4) 0.010(4)
C55 0.034(6) 0.052(7) 0.022(5) 0.009(5) 0.012(5) 0.011(5)
C58 0.073(8) 0.033(6) 0.026(6) 0.015(5) 0.015(6) 0.038(6)
C57 0.018(4) 0.013(4) 0.026(5) 0.003(4) 0.006(4) 0.008(4)
C56 0.007(4) 0.031(5) 0.017(5) -0.001(4) 0.000(4) -0.002(4)
C59 0.087(9) 0.066(9) 0.031(6) 0.023(6) 0.035(6) 0.062(8)
C60 0.050(7) 0.052(7) 0.033(6) 0.019(6) 0.018(5) 0.036(6)
C61 0.034(5) 0.046(7) 0.020(5) 0.019(5) 0.012(4) 0.023(5)
C62 0.023(5) 0.026(6) 0.038(6) -0.001(5) 0.000(5) 0.009(4)
C69 0.034(5) 0.041(6) 0.017(5) 0.005(4) 0.008(4) 0.030(5)
C67 0.027(2) 0.0172(19) 0.0155(18) 0.0002(15) 0.0039(16) 0.0109(16)
C66 0.027(2) 0.0172(19) 0.0155(18) 0.0002(15) 0.0039(16) 0.0109(16)
C65 0.027(2) 0.0172(19) 0.0155(18) 0.0002(15) 0.0039(16) 0.0109(16)
C64 0.027(2) 0.0172(19) 0.0155(18) 0.0002(15) 0.0039(16) 0.0109(16)
C63 0.027(2) 0.0172(19) 0.0155(18) 0.0002(15) 0.0039(16) 0.0109(16)
C70 0.041(6) 0.055(7) 0.018(5) 0.000(5) 0.000(5) 0.032(6)
C71 0.045(6) 0.043(6) 0.022(5) 0.013(5) 0.019(5) 0.029(5)
C72 0.046(7) 0.057(8) 0.036(7) 0.011(6) 0.011(6) 0.019(6)
C73 0.049(7) 0.058(8) 0.040(7) 0.027(6) 0.020(6) 0.017(6)
C74 0.057(7) 0.022(6) 0.050(7) 0.012(5) 0.018(6) 0.015(5)
C75 0.046(7) 0.027(6) 0.054(8) -0.013(5) 0.021(6) 0.002(5)
C76 0.059(7) 0.039(7) 0.036(6) 0.016(5) 0.023(6) 0.025(6)
C77 0.043(6) 0.038(6) 0.017(5) 0.015(5) 0.012(4) 0.021(5)
C78 0.044(6) 0.033(6) 0.025(5) 0.017(5) 0.016(5) 0.019(5)
C83 0.099(6) 0.029(4) 0.038(4) 0.004(3) -0.020(4) 0.003(4)
C85 0.099(6) 0.029(4) 0.038(4) 0.004(3) -0.020(4) 0.003(4)
C93 0.099(6) 0.029(4) 0.038(4) 0.004(3) -0.020(4) 0.003(4)
P11 0.0199(12) 0.0198(12) 0.0124(11) 0.0021(10) 0.0027(9) 0.0052(10)
C11 0.0220(2) 0.0264(2) 0.0230(2) 0.00825(17) -0.00248(16) 0.00113(17)

loop_
_atom_type_symbol
_atom_type_description
_atom_type_scat_dispersion_real
_atom_type_scat_dispersion_imag
_atom_type_scat_source
C C 0.0033 0.0016 'International Tables Vol C Tables 4.2.6.8 and 6.1.1.4'
H H 0.0000 0.0000 'International Tables Vol C Tables 4.2.6.8 and 6.1.1.4'
O O 0.0106 0.0060 'International Tables Vol C Tables 4.2.6.8 and 6.1.1.4'
P P 0.1023 0.0942 'International Tables Vol C Tables 4.2.6.8 and 6.1.1.4'
Cl Cl 0.1484 0.1585 'International Tables Vol C Tables 4.2.6.8 and 6.1.1.4'
Ir Ir -1.4442 7.9887 'International Tables Vol C Tables 4.2.6.8 and 6.1.1.4'

loop_
_geom_angle_atom_site_label_1
_geom_angle_atom_site_label_2
_geom_angle_atom_site_label_3
_geom_angle
C12 Ir1 C11 40.2(4)
C12 Ir1 C15 82.4(4)
C11 Ir1 C15 90.8(4)
C12 Ir1 C16 98.4(4)
C11 Ir1 C16 82.9(4)
C15 Ir1 C16 35.8(3)
C12 Ir1 P11 94.8(2)
C11 Ir1 P11 97.4(2)
C15 Ir1 P11 163.8(3)
C16 Ir1 P11 159.2(3)
C12 Ir1 Cl1 156.4(3)
C11 Ir1 Cl1 160.5(3)
C15 Ir1 Cl1 85.4(3)
C16 Ir1 Cl1 82.9(3)
P11 Ir1 Cl1 91.28(9)
C6 C1 C32 112.5(7)
C6 C1 C43 108.4(7)
C32 C1 C43 113.2(7)
C6 C1 H1 107.5
C32 C1 H1 107.5
C43 C1 H1 107.5
C5 O1 C19 117.3(8)
C22 Ir2 C21 39.2(3)
C22 Ir2 C26 93.7(3)
C21 Ir2 C26 79.9(3)
C22 Ir2 C25 81.5(3)
C21 Ir2 C25 91.8(3)
C26 Ir2 C25 36.4(3)
C22 Ir2 P21 92.2(2)
C21 Ir2 P21 98.5(2)
C26 Ir2 P21 168.1(2)
C25 Ir2 P21 155.2(2)
C22 Ir2 Cl2 160.5(2)
C21 Ir2 Cl2 158.8(2)
C26 Ir2 Cl2 87.8(2)
C25 Ir2 Cl2 88.3(2)
P21 Ir2 Cl2 90.00(8)
C8 C2 C66 112.6(7)
C8 C2 C57 110.0(7)
C66 C2 C57 114.4(7)
C8 C2 H2 106.4
C66 C2 H2 106.4
C57 C2 H2 106.4
C7 O2 C29 117.0(8)
C4 C3 C31 120.9(9)
C4 C3 H3 119.5
C31 C3 H3 119.5
C3 C4 C5 120.0(9)
C3 C4 H4 120.0
C5 C4 H4 120.0
O1 C5 C6 115.5(8)
O1 C5 C4 124.2(9)
C6 C5 C4 120.3(9)
C30 C6 C5 117.4(8)
C30 C6 C1 123.0(8)
C5 C6 C1 119.5(8)
C47 C7 O2 123.9(9)
C47 C7 C8 121.7(9)
O2 C7 C8 114.4(7)
C9 C8 C7 117.9(8)
C9 C8 C2 122.1(8)
C7 C8 C2 119.9(8)
C8 C9 C10 122.3(9)
C8 C9 H9 118.8
C10 C9 H9 118.8
C48 C10 C9 118.7(9)
C48 C10 H10 120.6
C9 C10 H10 120.6
C11 C12 C13 124.9(7)
C11 C12 Ir1 71.6(6)
C13 C12 Ir1 101.6(6)
C11 C12 H12 115.8
C13 C12 H12 115.8
Ir1 C12 H12 115.8
C52 P12 C77 104.2(4)
C52 P12 C83 102.3(6)
C77 P12 C83 103.8(5)
C13 C14 C15 108.1(8)
C13 C14 H14A 110.1
C15 C14 H14A 110.1
C13 C14 H14B 110.1
C15 C14 H14B 110.1
H14A C14 H14B 108.4
C14 C13 C12 115.7(8)
C14 C13 H13A 108.3
C12 C13 H13A 108.3
C14 C13 H13B 108.3
C12 C13 H13B 108.3
H13A C13 H13B 107.4
C16 C15 C14 125.8(9)
C16 C15 Ir1 73.2(5)
C14 C15 Ir1 116.7(7)
C16 C15 H15 111.8
C14 C15 H15 111.8
Ir1 C15 H15 111.8
C15 C16 C17 126.9(9)
C15 C16 Ir1 71.0(5)
C17 C16 Ir1 108.4(6)
C15 C16 H16 113.9
C17 C16 H16 113.9
Ir1 C16 H16 113.9
C16 C17 C18 111.5(8)
C16 C17 H17A 109.3
C18 C17 H17A 109.3
C16 C17 H17B 109.3
C18 C17 H17B 109.3
H17A C17 H17B 108.0
C11 C18 C17 111.4(8)
C11 C18 H18A 109.3
C17 C18 H18A 109.3
C11 C18 H18B 109.3
C17 C18 H18B 109.3
H18A C18 H18B 108.0
O1 C19 H19A 109.5
O1 C19 H19B 109.5
H19A C19 H19B 109.5
O1 C19 H19C 109.5
H19A C19 H19C 109.5
H19B C19 H19C 109.5
C65 C20 C66 118.2(8)
C65 C20 P21 108.7(6)
C66 C20 P21 133.1(7)
C22 C23 C24 115.0(7)
C22 C23 H23A 108.5
C24 C23 H23A 108.5
C22 C23 H23B 108.5
C24 C23 H23B 108.5
H23A C23 H23B 107.5
C56 P22 C61 102.0(4)
C56 P22 C62 103.0(4)
C61 P22 C62 103.4(5)
C21 C22 C23 124.3(7)
C21 C22 Ir2 71.4(5)
C23 C22 Ir2 113.1(5)
C21 C22 H22 113.6
C23 C22 H22 113.6
Ir2 C22 H22 113.6
C69 P21 C49 102.4(4)
C69 P21 C20 101.8(4)
C49 P21 C20 112.4(4)
C69 P21 Ir2 114.0(3)
C49 P21 Ir2 111.0(3)
C20 P21 Ir2 114.3(3)
C22 C21 C28 123.3(7)
C22 C21 Ir2 69.4(5)
C28 C21 Ir2 113.8(5)
C22 C21 H21 114.2
C28 C21 H21 114.2
Ir2 C21 H21 114.2
C25 C24 C23 115.1(7)
C25 C24 H24A 108.5
C23 C24 H24A 108.5
C25 C24 H24B 108.5
C23 C24 H24B 108.5
H24A C24 H24B 107.5
C26 C25 C24 120.1(8)
C26 C25 Ir2 70.8(5)
C24 C25 Ir2 111.1(5)
C26 C25 H25 115.6
C24 C25 H25 115.6
Ir2 C25 H25 115.6
C25 C26 C27 127.3(8)
C25 C26 Ir2 72.8(5)
C27 C26 Ir2 111.8(5)
C25 C26 H26 112.7
C27 C26 H26 112.7
Ir2 C26 H26 112.7
C28 C27 C26 114.6(7)
C28 C27 H27A 108.6
C26 C27 H27A 108.6
C28 C27 H27B 108.6
C26 C27 H27B 108.6
H27A C27 H27B 107.6
C27 C28 C21 115.9(7)
C27 C28 H28A 108.3
C21 C28 H28A 108.3
C27 C28 H28B 108.3
C21 C28 H28B 108.3
H28A C28 H28B 107.4
C46 C33 C57 120.7(8)
C46 C33 H33 119.6
C57 C33 H33 119.6
C38 C32 C37 116.5(8)
C38 C32 C1 126.0(8)
C37 C32 C1 117.5(8)
C3 C31 C30 117.7(10)
C3 C31 H31 121.2
C30 C31 H31 121.2
C6 C30 C31 123.4(9)
C6 C30 H30 118.3
C31 C30 H30 118.3
O2 C29 H29A 109.5
O2 C29 H29B 109.5
H29A C29 H29B 109.5
O2 C29 H29C 109.5
H29A C29 H29C 109.5
H29B C29 H29C 109.5
C34 C35 C36 118.8(9)
C34 C35 H35 120.6
C36 C35 H35 120.6
C37 C34 C35 120.6(9)
C37 C34 H34 119.7
C35 C34 H34 119.7
C35 C36 C38 122.4(10)
C35 C36 H36 118.8
C38 C36 H36 118.8
C40 C39 C41 108.5(7)
C40 C39 P11 112.1(6)
C41 C39 P11 112.0(6)
C40 C39 H39 108.1
C41 C39 H39 108.1
P11 C39 H39 108.1
C36 C38 C32 119.1(9)
C36 C38 P11 107.9(7)
C32 C38 P11 132.9(7)
C34 C37 C32 122.5(9)
C34 C37 H37 118.7
C32 C37 H37 118.7
C39 C40 H40A 109.5
C39 C40 H40B 109.5
H40A C40 H40B 109.5
C39 C40 H40C 109.5
H40A C40 H40C 109.5
H40B C40 H40C 109.5
C39 C41 H41A 109.5
C39 C41 H41B 109.5
H41A C41 H41B 109.5
C39 C41 H41C 109.5
H41A C41 H41C 109.5
H41B C41 H41C 109.5
C60 C42 C43 122.9(9)
C60 C42 H42 118.5
C43 C42 H42 118.5
C42 C43 C52 118.8(8)
C42 C43 C1 120.3(8)
C52 C43 C1 120.7(7)
C45 C44 C56 122.5(9)
C45 C44 H44 118.7
C56 C44 H44 118.7
C44 C45 C46 120.1(8)
C44 C45 H45 120.0
C46 C45 H45 120.0
C45 C46 C33 119.0(8)
C45 C46 H46 120.5
C33 C46 H46 120.5
C51 C49 C50 109.1(7)
C51 C49 P21 109.9(6)
C50 C49 P21 111.5(6)
C51 C49 H49 108.8
C50 C49 H49 108.8
P21 C49 H49 108.8
C10 C48 C47 119.4(9)
C10 C48 H48 120.3
C47 C48 H48 120.3
C7 C47 C48 119.8(10)
C7 C47 H47 120.1
C48 C47 H47 120.1
C49 C50 H50A 109.5
C49 C50 H50B 109.5
H50A C50 H50B 109.5
C49 C50 H50C 109.5
H50A C50 H50C 109.5
H50B C50 H50C 109.5
C49 C51 H51A 109.5
C49 C51 H51B 109.5
H51A C51 H51B 109.5
C49 C51 H51C 109.5
H51A C51 H51C 109.5
H51B C51 H51C 109.5
C58 C52 C43 117.6(8)
C58 C52 P12 120.5(7)
C43 C52 P12 121.8(7)
C55 C53 C54 110.9(8)
C55 C53 P11 115.6(7)
C54 C53 P11 113.6(6)
C55 C53 H53 105.2
C54 C53 H53 105.2
P11 C53 H53 105.2
C53 C54 H54A 109.5
C53 C54 H54B 109.5
H54A C54 H54B 109.5
C53 C54 H54C 109.5
H54A C54 H54C 109.5
H54B C54 H54C 109.5
C53 C55 H55A 109.5
C53 C55 H55B 109.5
H55A C55 H55B 109.5
C53 C55 H55C 109.5
H55A C55 H55C 109.5
H55B C55 H55C 109.5
C59 C58 C52 121.6(9)
C59 C58 H58 119.2
C52 C58 H58 119.2
C56 C57 C33 119.6(8)
C56 C57 C2 122.7(7)
C33 C57 C2 117.7(8)
C57 C56 C44 117.8(8)
C57 C56 P22 121.3(7)
C44 C56 P22 120.9(7)
C58 C59 C60 119.4(10)
C58 C59 H59 120.3
C60 C59 H59 120.3
C42 C60 C59 119.6(9)
C42 C60 H60 120.2
C59 C60 H60 120.2
C72 C61 C73 110.3(9)
C72 C61 P22 111.1(7)
C73 C61 P22 107.5(7)
C72 C61 H61 109.3
C73 C61 H61 109.3
P22 C61 H61 109.3
C75 C62 C74 109.2(9)
C75 C62 P22 118.6(7)
C74 C62 P22 109.7(7)
C75 C62 H62 106.2
C74 C62 H62 106.2
P22 C62 H62 106.2
C71 C69 C70 113.2(8)
C71 C69 P21 116.6(7)
C70 C69 P21 112.4(7)
C71 C69 H69 104.4
C70 C69 H69 104.4
P21 C69 H69 104.4
C66 C67 C64 122.7(8)
C66 C67 H67 118.7
C64 C67 H67 118.7
C67 C66 C20 118.1(8)
C67 C66 C2 116.7(8)
C20 C66 C2 125.2(8)
C63 C65 C20 122.6(8)
C63 C65 H65 118.7
C20 C65 H65 118.7
C63 C64 C67 118.5(8)
C63 C64 H64 120.8
C67 C64 H64 120.8
C64 C63 C65 119.7(9)
C64 C63 H63 120.1
C65 C63 H63 120.1
C69 C70 H70A 109.5
C69 C70 H70B 109.5
H70A C70 H70B 109.5
C69 C70 H70C 109.5
H70A C70 H70C 109.5
H70B C70 H70C 109.5
C69 C71 H71A 109.5
C69 C71 H71B 109.5
H71A C71 H71B 109.5
C69 C71 H71C 109.5
H71A C71 H71C 109.5
H71B C71 H71C 109.5
C61 C72 H72A 109.5
C61 C72 H72B 109.5
H72A C72 H72B 109.5
C61 C72 H72C 109.5
H72A C72 H72C 109.5
H72B C72 H72C 109.5
C61 C73 H73A 109.5
C61 C73 H73B 109.5
H73A C73 H73B 109.5
C61 C73 H73C 109.5
H73A C73 H73C 109.5
H73B C73 H73C 109.5
C62 C74 H74A 109.5
C62 C74 H74B 109.5
H74A C74 H74B 109.5
C62 C74 H74C 109.5
H74A C74 H74C 109.5
H74B C74 H74C 109.5
C62 C75 H75A 109.5
C62 C75 H75B 109.5
H75A C75 H75B 109.5
C62 C75 H75C 109.5
H75A C75 H75C 109.5
H75B C75 H75C 109.5
C77 C76 H76A 109.5
C77 C76 H76B 109.5
H76A C76 H76B 109.5
C77 C76 H76C 109.5
H76A C76 H76C 109.5
H76B C76 H76C 109.5
C78 C77 C76 109.5(8)
C78 C77 P12 109.1(6)
C76 C77 P12 120.1(7)
C78 C77 H77 105.7
C76 C77 H77 105.7
P12 C77 H77 105.7
C77 C78 H78A 109.5
C77 C78 H78B 109.5
H78A C78 H78B 109.5
C77 C78 H78C 109.5
H78A C78 H78C 109.5
H78B C78 H78C 109.5
C93 C83 C85 108.7(12)
C93 C83 P12 107.5(9)
C85 C83 P12 109.2(9)
C93 C83 H83 110.5
C85 C83 H83 110.5
P12 C83 H83 110.5
C83 C85 H85A 109.5
C83 C85 H85B 109.5
H85A C85 H85B 109.5
C83 C85 H85C 109.5
H85A C85 H85C 109.5
H85B C85 H85C 109.5
C83 C93 H93A 109.5
C83 C93 H93B 109.5
H93A C93 H93B 109.5
C83 C93 H93C 109.5
H93A C93 H93C 109.5
H93B C93 H93C 109.5
C53 P11 C38 102.7(4)
C53 P11 C39 101.9(4)
C38 P11 C39 113.4(4)
C53 P11 Ir1 112.9(3)
C38 P11 Ir1 114.6(3)
C39 P11 Ir1 110.4(3)
C12 C11 C18 121.3(8)
C12 C11 Ir1 68.2(6)
C18 C11 Ir1 113.8(7)
C12 C11 H11 115.0
C18 C11 H11 115.0
Ir1 C11 H11 115.0

loop_
_geom_bond_atom_site_label_1
_geom_bond_atom_site_label_2
_geom_bond_distance
Ir1 C12 2.088(10)
Ir1 C11 2.133(10)
Ir1 C15 2.147(9)
Ir1 C16 2.173(9)
Ir1 P11 2.346(2)
Ir1 Cl1 2.348(3)
C1 C6 1.507(11)
C1 C32 1.524(12)
C1 C43 1.534(12)
C1 H1 1.0000
O1 C5 1.352(11)
O1 C19 1.424(11)
Ir2 C22 2.109(8)
Ir2 C21 2.135(9)
Ir2 C26 2.177(8)
Ir2 C25 2.202(8)
Ir2 P21 2.341(2)
Ir2 Cl2 2.358(2)
C2 C8 1.529(12)
C2 C66 1.538(12)
C2 C57 1.552(11)
C2 H2 1.0000
O2 C7 1.380(11)
O2 C29 1.431(12)
C3 C4 1.370(14)
C3 C31 1.391(15)
C3 H3 0.9500
C4 C5 1.406(12)
C4 H4 0.9500
C5 C6 1.399(13)
C6 C30 1.378(12)
C7 C47 1.366(13)
C7 C8 1.385(13)
C8 C9 1.384(12)
C9 C10 1.395(13)
C9 H9 0.9500
C10 C48 1.384(15)
C10 H10 0.9500
C12 C11 1.452(13)
C12 C13 1.690(12)
C12 H12 1.0000
P12 C52 1.828(9)
P12 C77 1.843(10)
P12 C83 1.856(12)
C14 C13 1.425(13)
C14 C15 1.438(13)
C14 H14A 0.9900
C14 H14B 0.9900
C13 H13A 0.9900
C13 H13B 0.9900
C15 C16 1.328(13)
C15 H15 1.0000
C16 C17 1.556(13)
C16 H16 1.0000
C17 C18 1.584(14)
C17 H17A 0.9900
C17 H17B 0.9900
C18 C11 1.534(12)
C18 H18A 0.9900
C18 H18B 0.9900
C19 H19A 0.9800
C19 H19B 0.9800
C19 H19C 0.9800
C20 C65 1.386(13)
C20 C66 1.413(12)
C20 P21 1.874(9)
C23 C22 1.489(11)
C23 C24 1.519(11)
C23 H23A 0.9900
C23 H23B 0.9900
P22 C56 1.849(8)
P22 C61 1.852(9)
P22 C62 1.882(10)
C22 C21 1.424(12)
C22 H22 1.0000
P21 C69 1.843(9)
P21 C49 1.872(9)
C21 C28 1.513(11)
C21 H21 1.0000
C24 C25 1.507(12)
C24 H24A 0.9900
C24 H24B 0.9900
C25 C26 1.368(12)
C25 H25 1.0000
C26 C27 1.516(12)
C26 H26 1.0000
C27 C28 1.457(11)
C27 H27A 0.9900
C27 H27B 0.9900
C28 H28A 0.9900
C28 H28B 0.9900
C33 C46 1.394(12)
C33 C57 1.414(11)
C33 H33 0.9500
C32 C38 1.408(13)
C32 C37 1.428(12)
C31 C30 1.392(13)
C31 H31 0.9500
C30 H30 0.9500
C29 H29A 0.9800
C29 H29B 0.9800
C29 H29C 0.9800
C35 C34 1.367(14)
C35 C36 1.382(14)
C35 H35 0.9500
C34 C37 1.366(13)
C34 H34 0.9500
C36 C38 1.403(13)
C36 H36 0.9500
C39 C40 1.509(13)
C39 C41 1.533(12)
C39 P11 1.863(9)
C39 H39 1.0000
C38 P11 1.862(9)
C37 H37 0.9500
C40 H40A 0.9800
C40 H40B 0.9800
C40 H40C 0.9800
C41 H41A 0.9800
C41 H41B 0.9800
C41 H41C 0.9800
C42 C60 1.359(13)
C42 C43 1.383(12)
C42 H42 0.9500
C43 C52 1.419(12)
C44 C45 1.371(12)
C44 C56 1.398(12)
C44 H44 0.9500
C45 C46 1.383(13)
C45 H45 0.9500
C46 H46 0.9500
C49 C51 1.512(12)
C49 C50 1.519(12)
C49 H49 1.0000
C48 C47 1.419(14)
C48 H48 0.9500
C47 H47 0.9500
C50 H50A 0.9800
C50 H50B 0.9800
C50 H50C 0.9800
C51 H51A 0.9800
C51 H51B 0.9800
C51 H51C 0.9800
C52 C58 1.412(14)
C53 C55 1.517(14)
C53 C54 1.533(12)
C53 P11 1.859(9)
C53 H53 1.0000
C54 H54A 0.9800
C54 H54B 0.9800
C54 H54C 0.9800
C55 H55A 0.9800
C55 H55B 0.9800
C55 H55C 0.9800
C58 C59 1.383(15)
C58 H58 0.9500
C57 C56 1.394(12)
C59 C60 1.391(15)
C59 H59 0.9500
C60 H60 0.9500
C61 C72 1.511(14)
C61 C73 1.523(15)
C61 H61 1.0000
C62 C75 1.532(15)
C62 C74 1.533(15)
C62 H62 1.0000
C69 C71 1.508(14)
C69 C70 1.541(13)
C69 H69 1.0000
C67 C66 1.389(12)
C67 C64 1.399(12)
C67 H67 0.9500
C65 C63 1.381(12)
C65 H65 0.9500
C64 C63 1.372(12)
C64 H64 0.9500
C63 H63 0.9500
C70 H70A 0.9800
C70 H70B 0.9800
C70 H70C 0.9800
C71 H71A 0.9800
C71 H71B 0.9800
C71 H71C 0.9800
C72 H72A 0.9800
C72 H72B 0.9800
C72 H72C 0.9800
C73 H73A 0.9800
C73 H73B 0.9800
C73 H73C 0.9800
C74 H74A 0.9800
C74 H74B 0.9800
C74 H74C 0.9800
C75 H75A 0.9800
C75 H75B 0.9800
C75 H75C 0.9800
C76 C77 1.541(14)
C76 H76A 0.9800
C76 H76B 0.9800
C76 H76C 0.9800
C77 C78 1.541(14)
C77 H77 1.0000
C78 H78A 0.9800
C78 H78B 0.9800
C78 H78C 0.9800
C83 C93 1.521(18)
C83 C85 1.535(18)
C83 H83 1.0000
C85 H85A 0.9800
C85 H85B 0.9800
C85 H85C 0.9800
C93 H93A 0.9800
C93 H93B 0.9800
C93 H93C 0.9800
C11 H11 1.0000

loop_
_platon_squeeze_void_nr
_platon_squeeze_void_average_x
_platon_squeeze_void_average_y
_platon_squeeze_void_average_z
_platon_squeeze_void_volume
_platon_squeeze_void_count_electrons
_platon_squeeze_void_content
1 -0.000 0.500 0.500 437 131 ' '
2 0.444 0.976 0.958 7 1 ' '
3 0.562 0.027 0.047 7 1 ' '
